data_2105703
loop_
_publ_author_name
'Day, Graeme M.'
'Cooper, Timothy G.'
'Cruz-Cabeza, Aurora J.'
'Hejczyk, Katarzyna E.'
'Ammon, Herman L.'
'Boerrigter, Stephan X. M.'
'Tan, Jeffrey S.'
'Della Valle, Raffaele G.'
'Venuti, Elisabetta'
'Jose, Jovan'
'Gadre, Shridhar R.'
'Desiraju, Gautam R.'
'Thakur, Tejender S.'
'van Eijck, Bouke P.'
'Facelli, Julio C.'
'Bazterra, Victor E.'
'Ferraro, Marta B.'
'Hofmann, Detlef W. M.'
'Neumann, Marcus A.'
'Leusen, Frank J. J.'
'Kendrick, John'
'Price, Sarah L.'
'Misquitta, Alston J.'
'Karamertzanis, Panagiotis G.'
'Welch, Gareth W. A.'
'Scheraga, Harold A.'
'Arnautova, Yelena A.'
'Schmidt, Martin U.'
'van de Streek, Jacco'
'Wolf, Alexandra K.'
'Schweizer, Bernd'

_publ_section_title
;
 Significant progress in predicting the crystal structures of small
 organic molecules -- a report on the fourth blind test
;
_journal_issue 2
_journal_name_full 'Acta Crystallographica Section B Structural Science'
_journal_page_first 107
_journal_page_last 125
_journal_paper_doi 10.1107/S0108768109004066
_journal_volume 65
_journal_year 2009
_chemical_formula_sum 'C6 H2 Br2 Cl F'
_chemical_formula_weight 288.35
_chemical_name_systematic
;
2,6-dibromo-1-chloro-4-fluorobenzene
;
_space_group_IT_number 14
_symmetry_cell_setting monoclinic
_symmetry_space_group_name_Hall '-P 2ybc'
_symmetry_space_group_name_H-M 'P 1 21/c 1'
_atom_sites_solution_hydrogens geom
_atom_sites_solution_primary direct
_atom_sites_solution_secondary difmap
_audit_creation_method SHELXTL
_cell_angle_alpha 90.00
_cell_angle_beta 93.636(2)
_cell_angle_gamma 90.00
_cell_formula_units_Z 4
_cell_length_a 3.8943(5)
_cell_length_b 13.5109(17)
_cell_length_c 14.4296(17)
_cell_measurement_reflns_used 2210
_cell_measurement_temperature 173(2)
_cell_measurement_theta_max 23.3
_cell_measurement_theta_min 2.8
_cell_volume 757.69(16)
_computing_cell_refinement 'SAINT (Bruker, 2002)'
_computing_data_collection 'SMART (Bruker, 2002)'
_computing_data_reduction SAINT
_computing_molecular_graphics SHELXTL
_computing_publication_material SHELXTL
_computing_structure_refinement SHELXTL
_computing_structure_solution 'SHELXTL (Sheldrick, 1997)'
_diffrn_ambient_temperature 173(2)
_diffrn_measured_fraction_theta_full 0.999
_diffrn_measured_fraction_theta_max 0.999
_diffrn_measurement_device_type
;
Bruker SMART area detector diffractometer
;
_diffrn_measurement_method '\w scans'
_diffrn_radiation_monochromator graphite
_diffrn_radiation_source 'fine-focus sealed tube'
_diffrn_radiation_type MoK\a
_diffrn_radiation_wavelength 0.71073
_diffrn_reflns_av_R_equivalents 0.040
_diffrn_reflns_av_sigmaI/netI 0.029
_diffrn_reflns_limit_h_max 4
_diffrn_reflns_limit_h_min -2
_diffrn_reflns_limit_k_max 15
_diffrn_reflns_limit_k_min -14
_diffrn_reflns_limit_l_max 14
_diffrn_reflns_limit_l_min -16
_diffrn_reflns_number 3351
_diffrn_reflns_theta_full 23.26
_diffrn_reflns_theta_max 23.26
_diffrn_reflns_theta_min 2.07
_diffrn_standards_decay_% 'less than 1'
_diffrn_standards_number 0
_exptl_absorpt_coefficient_mu 10.981
_exptl_absorpt_correction_T_max 0.33
_exptl_absorpt_correction_T_min 0.16
_exptl_absorpt_correction_type multi-scan
_exptl_absorpt_process_details
;
SADABS; Shekdrick, 1996; Blessing, 1995
;
_exptl_crystal_colour colorless
_exptl_crystal_density_diffrn 2.528
_exptl_crystal_density_meas ?
_exptl_crystal_density_method 'not measured'
_exptl_crystal_description needle
_exptl_crystal_F_000 536
_exptl_crystal_size_max 0.50
_exptl_crystal_size_mid 0.15
_exptl_crystal_size_min 0.10
_refine_diff_density_max 0.635
_refine_diff_density_min -1.006
_refine_diff_density_rms 0.164
_refine_ls_extinction_method none
_refine_ls_goodness_of_fit_ref 1.08
_refine_ls_hydrogen_treatment constr
_refine_ls_matrix_type full
_refine_ls_number_parameters 92
_refine_ls_number_reflns 1091
_refine_ls_number_restraints 0
_refine_ls_restrained_S_all 1.08
_refine_ls_R_factor_all 0.039
_refine_ls_R_factor_gt 0.036
_refine_ls_shift/su_max 0.001
_refine_ls_shift/su_mean 0.000
_refine_ls_structure_factor_coef Fsqd
_refine_ls_weighting_details 'calc w=1/[\s^2^(Fo^2^)+(0.062P)^2^+0.024P] where P=(Fo^2^+2Fc^2^)/3'
_refine_ls_weighting_scheme calc
_refine_ls_wR_factor_gt 0.088
_refine_ls_wR_factor_ref 0.089
_reflns_number_gt 1011
_reflns_number_total 1091
_reflns_threshold_expression >2sigma(I)
_cod_data_source_file bk5081sup1.cif
_cod_data_source_block expt_XIII
_cod_depositor_comments
;
The following automatic conversions were performed:

'_exptl_crystal_density_meas' value 'not measured' was changed to '?'
- the value is perceived as not measured.

Automatic conversion script
Id: cif_fix_values 3008 2015-01-20 13:52:24Z robertas 
;
_cod_original_sg_symbol_H-M P2(1)/c
_cod_database_code 2105703

loop_
_symmetry_equiv_pos_as_xyz
'x, y, z'
'-x, y+1/2, -z+1/2'
'-x, -y, -z'
'x, -y-1/2, z-1/2'

loop_
_atom_site_label
_atom_site_type_symbol
_atom_site_fract_x
_atom_site_fract_y
_atom_site_fract_z
_atom_site_U_iso_or_equiv
_atom_site_adp_type
_atom_site_occupancy
_atom_site_symmetry_multiplicity
_atom_site_calc_flag
_atom_site_refinement_flags
Br2 Br 1.01129(14) 0.14882(3) 0.90258(3) 0.0244(2) Uani 1 1 d .
Br6 Br 0.39102(13) 0.40777(4) 0.62652(3) 0.0249(2) Uani 1 1 d .
Cl1 Cl 0.6619(4) 0.35899(9) 0.83886(9) 0.0288(5) Uani 1.000(5) 1 d .
F4 F 0.7773(10) 0.0514(2) 0.5594(2) 0.0455(10) Uani 1 1 d .
C1 C 0.6950(12) 0.2676(3) 0.7563(3) 0.0189(11) Uani 1 1 d .
C2 C 0.8441(12) 0.1773(3) 0.7801(3) 0.0193(10) Uani 1 1 d .
C3 C 0.8718(13) 0.1031(3) 0.7138(4) 0.0240(12) Uani 1 1 d .
H3 H 0.9706 0.0407 0.7300 0.029 Uiso 1 1 calc R
C4 C 0.7523(15) 0.1231(4) 0.6244(3) 0.0264(12) Uani 1 1 d .
C5 C 0.6035(14) 0.2116(4) 0.5968(3) 0.0258(12) Uani 1 1 d .
H5 H 0.5198 0.2226 0.5344 0.031 Uiso 1 1 calc R
C6 C 0.5814(13) 0.2838(3) 0.6641(3) 0.0206(11) Uani 1 1 d .

loop_
_atom_site_aniso_label
_atom_site_aniso_U_11
_atom_site_aniso_U_22
_atom_site_aniso_U_33
_atom_site_aniso_U_23
_atom_site_aniso_U_13
_atom_site_aniso_U_12
Br2 0.0240(4) 0.0266(4) 0.0223(4) 0.00311(19) -0.0006(2) -0.0001(2)
Br6 0.0253(4) 0.0228(4) 0.0265(4) 0.0032(2) 0.0022(2) 0.0040(2)
Cl1 0.0403(9) 0.0230(8) 0.0232(8) -0.0046(5) 0.0036(6) 0.0015(5)
F4 0.080(3) 0.0305(18) 0.0273(18) -0.0075(14) 0.0117(17) 0.0153(18)
C1 0.020(3) 0.019(2) 0.018(3) 0.001(2) 0.009(2) -0.001(2)
C2 0.011(2) 0.027(3) 0.020(3) 0.004(2) 0.003(2) -0.002(2)
C3 0.026(3) 0.019(3) 0.028(3) -0.001(2) 0.014(2) 0.006(2)
C4 0.037(3) 0.020(3) 0.024(3) -0.006(2) 0.008(2) 0.001(2)
C5 0.029(3) 0.031(3) 0.017(3) -0.001(2) 0.003(2) 0.000(2)
C6 0.016(3) 0.022(3) 0.025(3) 0.005(2) 0.006(2) -0.002(2)

loop_
_atom_type_symbol
_atom_type_description
_atom_type_scat_dispersion_real
_atom_type_scat_dispersion_imag
_atom_type_scat_source
C C 0.0033 0.0016 'International Tables Vol C Tables 4.2.6.8 and 6.1.1.4'
H H 0.0000 0.0000 'International Tables Vol C Tables 4.2.6.8 and 6.1.1.4'
F F 0.0171 0.0103 'International Tables Vol C Tables 4.2.6.8 and 6.1.1.4'
Br Br -0.2901 2.4595 'International Tables Vol C Tables 4.2.6.8 and 6.1.1.4'
Cl Cl 0.1484 0.1585 'International Tables Vol C Tables 4.2.6.8 and 6.1.1.4'

loop_
_geom_angle_atom_site_label_1
_geom_angle_atom_site_label_2
_geom_angle_atom_site_label_3
_geom_angle
C2 C1 C6 118.6(4)
C2 C1 Cl1 120.5(4)
C6 C1 Cl1 120.9(4)
C1 C2 C3 120.8(5)
C1 C2 Br2 121.8(4)
C3 C2 Br2 117.4(4)
C4 C3 C2 117.9(5)
C4 C3 H3 121.1
C2 C3 H3 121.1
F4 C4 C3 118.4(5)
F4 C4 C5 117.9(5)
C3 C4 C5 123.7(5)
C4 C5 C6 117.0(5)
C4 C5 H5 121.5
C6 C5 H5 121.5
C5 C6 C1 122.0(5)
C5 C6 Br6 117.6(4)
C1 C6 Br6 120.4(4)

loop_
_geom_bond_atom_site_label_1
_geom_bond_atom_site_label_2
_geom_bond_distance
Br2 C2 1.884(5)
Br6 C6 1.897(5)
Cl1 C1 1.727(5)
F4 C4 1.355(6)
C1 C2 1.385(6)
C1 C6 1.393(7)
C2 C3 1.395(7)
C3 C4 1.370(8)
C3 H3 0.9500
C4 C5 1.377(7)
C5 C6 1.382(7)
C5 H5 0.9500
